data_2219796
loop_
_publ_author_name
'Najmuldeen, Ibrahim A.'
'Hadi, Abdul Hamid Abdul'
'Awang, Khalijah'
'Mohamad, Khalit'
'Ng, Seik Weng'

_publ_section_title
;17-(5-Ethyl-6-methylheptan-2-yl)-10,13-dimethyl-2,3,4,7,8,9,10,11,12,13,14,15,16,17-tetradecahydro-1<i>H</i>-cyclopenta[<i>a</i>]phenanthrene-3,7-diol
 from <i>Chisocheton tomentosus</i> (<i>Meliaceae</i>)
;
_journal_coeditor_code BT2810
_journal_issue 11
_journal_name_full 'Acta Crystallographica Section E'
_journal_page_first o2163
_journal_paper_doi 10.1107/S1600536808033163
_journal_volume 64
_journal_year 2008
_chemical_formula_iupac 'C29 H50 O2'
_chemical_formula_moiety 'C29 H50 O2'
_chemical_formula_sum 'C29 H50 O2'
_chemical_formula_weight 430.69
_chemical_name_systematic
;
17-(5-Ethyl-6-methylheptan-2-yl)-10,13-dimethyl-
2,3,4,7,8,9,10,11,12,13,14,15,16,17-tetradecahydro-1<i>H</i>-
cyclopenta[<i>a</i>]phenanthrene-3,7-diol
;
_space_group_IT_number 4
_symmetry_cell_setting monoclinic
_symmetry_space_group_name_Hall 'P 2yb'
_symmetry_space_group_name_H-M 'P 1 21 1'
_atom_sites_solution_hydrogens geom
_atom_sites_solution_primary direct
_atom_sites_solution_secondary difmap
_audit_creation_method SHELXL97
_cell_angle_alpha 90.00
_cell_angle_beta 93.6520(10)
_cell_angle_gamma 90.00
_cell_formula_units_Z 4
_cell_length_a 8.16900(10)
_cell_length_b 12.2369(2)
_cell_length_c 25.6945(4)
_cell_measurement_reflns_used 7107
_cell_measurement_temperature 100(2)
_cell_measurement_theta_max 28.3
_cell_measurement_theta_min 2.3
_cell_volume 2563.29(7)
_computing_cell_refinement 'SAINT (Bruker, 2007)'
_computing_data_collection 'APEX2 (Bruker, 2007)'
_computing_data_reduction 'SAINT (Bruker, 2007)'
_computing_molecular_graphics 'X-SEED (Barbour, 2001)'
_computing_publication_material 'publCIF (Westrip, 2008)'
_computing_structure_refinement 'SHELXL97 (Sheldrick, 2008)'
_computing_structure_solution 'SHELXS97 (Sheldrick, 2008)'
_diffrn_ambient_temperature 100(2)
_diffrn_measured_fraction_theta_full 0.997
_diffrn_measured_fraction_theta_max 0.997
_diffrn_measurement_device_type 'Bruker SMART APEX'
_diffrn_measurement_method \w
_diffrn_radiation_monochromator graphite
_diffrn_radiation_source 'fine-focus sealed tube'
_diffrn_radiation_type MoK\a
_diffrn_radiation_wavelength 0.71073
_diffrn_reflns_av_R_equivalents 0.0391
_diffrn_reflns_av_sigmaI/netI 0.0380
_diffrn_reflns_limit_h_max 10
_diffrn_reflns_limit_h_min -10
_diffrn_reflns_limit_k_max 15
_diffrn_reflns_limit_k_min -14
_diffrn_reflns_limit_l_max 33
_diffrn_reflns_limit_l_min -33
_diffrn_reflns_number 21218
_diffrn_reflns_theta_full 27.50
_diffrn_reflns_theta_max 27.50
_diffrn_reflns_theta_min 0.79
_diffrn_standards_decay_% 0
_diffrn_standards_interval_count 0
_diffrn_standards_interval_time 0
_diffrn_standards_number 0
_exptl_absorpt_coefficient_mu 0.067
_exptl_absorpt_correction_type none
_exptl_crystal_colour colourless
_exptl_crystal_density_diffrn 1.116
_exptl_crystal_density_method 'not measured'
_exptl_crystal_description prism
_exptl_crystal_F_000 960
_exptl_crystal_size_max 0.45
_exptl_crystal_size_mid 0.15
_exptl_crystal_size_min 0.03
_refine_diff_density_max 0.457
_refine_diff_density_min -0.267
_refine_ls_extinction_method none
_refine_ls_goodness_of_fit_ref 1.109
_refine_ls_hydrogen_treatment constr
_refine_ls_matrix_type full
_refine_ls_number_parameters 575
_refine_ls_number_reflns 6154
_refine_ls_number_restraints 1
_refine_ls_restrained_S_all 1.109
_refine_ls_R_factor_all 0.0714
_refine_ls_R_factor_gt 0.0604
_refine_ls_shift/su_max 0.001
_refine_ls_shift/su_mean 0.001
_refine_ls_structure_factor_coef Fsqd
_refine_ls_weighting_details 'calc w = 1/[\s^2^(Fo^2^)+(0.1065P)^2^+0.6901P] where P=(Fo^2^+2Fc^2^)/3'
_refine_ls_weighting_scheme calc
_refine_ls_wR_factor_gt 0.1585
_refine_ls_wR_factor_ref 0.1716
_reflns_number_gt 5389
_reflns_number_total 6154
_reflns_threshold_expression I>2\s(I)
_cod_data_source_file bt2810.cif
_cod_data_source_block I
_cod_original_sg_symbol_H-M 'P 21'
_cod_database_code 2219796
_cod_database_fobs_code 2219796

loop_
_symmetry_equiv_pos_as_xyz
'x, y, z'
'-x, y+1/2, -z'

loop_
_atom_site_type_symbol
_atom_site_label
_atom_site_fract_x
_atom_site_fract_y
_atom_site_fract_z
_atom_site_U_iso_or_equiv
_atom_site_adp_type
_atom_site_calc_flag
_atom_site_refinement_flags
_atom_site_occupancy
O O1 0.6382(2) 0.7500(2) 0.97759(9) 0.0231(5) Uani d . 1
H H1O 0.6162 0.7329 0.9463 0.035 Uiso calc R 1
O O2 -0.0206(3) 0.7449(2) 1.12076(9) 0.0297(6) Uani d . 1
H H2O -0.0118 0.7338 1.0888 0.045 Uiso calc R 1
O O3 -0.0524(3) 0.7160(2) 1.01700(9) 0.0293(6) Uani d . 1
H H3O -0.1437 0.7326 1.0022 0.044 Uiso calc R 1
O O4 0.5741(3) 0.6943(2) 0.87412(9) 0.0243(5) Uani d . 1
H H4O 0.6488 0.6784 0.8544 0.036 Uiso calc R 1
C C1 0.5203(3) 0.7010(3) 1.00956(12) 0.0204(6) Uani d . 1
H H1 0.4114 0.6996 0.9895 0.024 Uiso calc R 1
C C2 0.5068(4) 0.7730(3) 1.05748(12) 0.0222(6) Uani d . 1
H H2A 0.6158 0.7791 1.0764 0.027 Uiso calc R 1
H H2B 0.4716 0.8472 1.0463 0.027 Uiso calc R 1
C C3 0.3855(4) 0.7269(2) 1.09368(11) 0.0188(6) Uani d . 1
C C4 0.4110(3) 0.6076(2) 1.11020(12) 0.0171(6) Uani d . 1
C C5 0.5651(4) 0.6019(3) 1.14821(12) 0.0227(6) Uani d . 1
H H5A 0.5406 0.6343 1.1817 0.034 Uiso calc R 1
H H5B 0.6549 0.6424 1.1335 0.034 Uiso calc R 1
H H5C 0.5975 0.5254 1.1535 0.034 Uiso calc R 1
C C6 0.4381(4) 0.5384(3) 1.06090(12) 0.0197(6) Uani d . 1
H H6A 0.4737 0.4641 1.0720 0.024 Uiso calc R 1
H H6B 0.3321 0.5311 1.0403 0.024 Uiso calc R 1
C C7 0.5650(4) 0.5859(3) 1.02586(13) 0.0218(6) Uani d . 1
H H7A 0.6743 0.5858 1.0449 0.026 Uiso calc R 1
H H7B 0.5712 0.5396 0.9945 0.026 Uiso calc R 1
C C8 0.2635(4) 0.7893(3) 1.10964(12) 0.0230(6) Uani d . 1
H H8 0.2549 0.8617 1.0965 0.028 Uiso calc R 1
C C9 0.1395(4) 0.7532(3) 1.14665(12) 0.0214(6) Uani d . 1
H H9 0.1342 0.8112 1.1739 0.026 Uiso calc R 1
C C10 0.1912(4) 0.6469(2) 1.17448(11) 0.0178(6) Uani d . 1
H H10 0.2823 0.6637 1.2011 0.021 Uiso calc R 1
C C11 0.2546(4) 0.5652(2) 1.13538(12) 0.0175(6) Uani d . 1
H H11 0.1672 0.5589 1.1065 0.021 Uiso calc R 1
C C12 0.0496(4) 0.5984(3) 1.20216(12) 0.0197(6) Uani d . 1
H H12 -0.0382 0.5817 1.1744 0.024 Uiso calc R 1
C C13 0.0879(4) 0.4906(3) 1.23062(12) 0.0193(6) Uani d . 1
C C14 0.2300(4) 0.5024(3) 1.27277(13) 0.0235(6) Uani d . 1
H H14A 0.1941 0.5472 1.3015 0.035 Uiso calc R 1
H H14B 0.3237 0.5375 1.2576 0.035 Uiso calc R 1
H H14C 0.2625 0.4299 1.2860 0.035 Uiso calc R 1
C C15 0.1318(4) 0.4089(3) 1.18813(13) 0.0234(7) Uani d . 1
H H15A 0.1595 0.3374 1.2044 0.028 Uiso calc R 1
H H15B 0.0357 0.3985 1.1631 0.028 Uiso calc R 1
C C16 0.2773(4) 0.4499(2) 1.15891(13) 0.0228(7) Uani d . 1
H H16A 0.2971 0.3979 1.1305 0.027 Uiso calc R 1
H H16B 0.3763 0.4500 1.1832 0.027 Uiso calc R 1
C C17 -0.0307(4) 0.6698(3) 1.24235(13) 0.0272(7) Uani d . 1
H H17A -0.1021 0.7262 1.2251 0.033 Uiso calc R 1
H H17B 0.0529 0.7059 1.2660 0.033 Uiso calc R 1
C C18 -0.1323(4) 0.5869(3) 1.27215(13) 0.0278(7) Uani d . 1
H H18A -0.2507 0.5968 1.2627 0.033 Uiso calc R 1
H H18B -0.1131 0.5979 1.3102 0.033 Uiso calc R 1
C C19 -0.0770(4) 0.4705(3) 1.25683(13) 0.0229(6) Uani d . 1
H H19 -0.1584 0.4430 1.2291 0.028 Uiso calc R 1
C C20 -0.0783(4) 0.3906(3) 1.30303(14) 0.0249(7) Uani d . 1
H H20 -0.0044 0.4211 1.3320 0.030 Uiso calc R 1
C C21 -0.0136(5) 0.2765(3) 1.28981(17) 0.0370(9) Uani d . 1
H H21A -0.0335 0.2259 1.3183 0.056 Uiso calc R 1
H H21B 0.1044 0.2807 1.2852 0.056 Uiso calc R 1
H H21C -0.0706 0.2503 1.2575 0.056 Uiso calc R 1
C C22 -0.2509(4) 0.3809(3) 1.32302(14) 0.0310(8) Uani d . 1
H H22A -0.2994 0.4549 1.3243 0.037 Uiso calc R 1
H H22B -0.3200 0.3374 1.2976 0.037 Uiso calc R 1
C C23 -0.2574(5) 0.3286(4) 1.37654(16) 0.0406(9) Uani d . 1
H H23A -0.1983 0.3769 1.4023 0.049 Uiso calc R 1
H H23B -0.1966 0.2586 1.3763 0.049 Uiso calc R 1
C C24 -0.4290(5) 0.3056(4) 1.39556(15) 0.0391(9) Uani d . 1
H H24 -0.4861 0.2570 1.3689 0.047 Uiso calc R 1
C C25 -0.4156(6) 0.2408(4) 1.44664(18) 0.0487(11) Uani d . 1
H H25A -0.3376 0.2787 1.4716 0.058 Uiso calc R 1
H H25B -0.5241 0.2406 1.4618 0.058 Uiso calc R 1
C C26 -0.3607(10) 0.1263(6) 1.4410(3) 0.081(2) Uani d . 1
H H26A -0.3655 0.0884 1.4745 0.122 Uiso calc R 1
H H26B -0.2477 0.1254 1.4303 0.122 Uiso calc R 1
H H26C -0.4326 0.0892 1.4146 0.122 Uiso calc R 1
C C27 -0.5338(5) 0.4085(5) 1.39847(17) 0.0471(11) Uani d . 1
H H27 -0.5363 0.4438 1.3633 0.057 Uiso calc R 1
C C28 -0.4660(8) 0.4907(6) 1.4369(3) 0.0713(16) Uani d . 1
H H28A -0.5273 0.5593 1.4323 0.107 Uiso calc R 1
H H28B -0.3501 0.5038 1.4312 0.107 Uiso calc R 1
H H28C -0.4760 0.4631 1.4723 0.107 Uiso calc R 1
C C29 -0.7116(6) 0.3790(7) 1.4087(2) 0.076(2) Uani d . 1
H H29A -0.7820 0.4430 1.4020 0.114 Uiso calc R 1
H H29B -0.7173 0.3561 1.4451 0.114 Uiso calc R 1
H H29C -0.7491 0.3192 1.3855 0.114 Uiso calc R 1
C C30 0.0493(4) 0.6698(3) 0.97992(12) 0.0235(7) Uani d . 1
H H30 0.1616 0.6629 0.9975 0.028 Uiso calc R 1
C C31 0.0640(4) 0.7452(3) 0.93332(12) 0.0224(6) Uani d . 1
H H31A -0.0460 0.7565 0.9157 0.027 Uiso calc R 1
H H31B 0.1060 0.8171 0.9457 0.027 Uiso calc R 1
C C32 0.1777(3) 0.6986(3) 0.89473(11) 0.0181(6) Uani d . 1
C C33 0.1431(3) 0.5817(3) 0.87644(11) 0.0160(6) Uani d . 1
C C34 -0.0179(4) 0.5826(3) 0.84128(12) 0.0222(6) Uani d . 1
H H34A -0.0994 0.6283 0.8573 0.033 Uiso calc R 1
H H34B -0.0600 0.5079 0.8373 0.033 Uiso calc R 1
H H34C 0.0036 0.6123 0.8070 0.033 Uiso calc R 1
C C35 0.1201(4) 0.5101(3) 0.92521(12) 0.0209(6) Uani d . 1
H H35A 0.0827 0.4366 0.9136 0.025 Uiso calc R 1
H H35B 0.2278 0.5015 0.9447 0.025 Uiso calc R 1
C C36 -0.0024(4) 0.5562(3) 0.96208(13) 0.0255(7) Uani d . 1
H H36A -0.1129 0.5592 0.9440 0.031 Uiso calc R 1
H H36B -0.0078 0.5076 0.9927 0.031 Uiso calc R 1
C C37 0.3035(4) 0.7581(3) 0.87996(12) 0.0199(6) Uani d . 1
H H37 0.3174 0.8295 0.8941 0.024 Uiso calc R 1
C C38 0.4237(3) 0.7196(3) 0.84267(12) 0.0185(6) Uani d . 1
H H38 0.4461 0.7803 0.8181 0.022 Uiso calc R 1
C C39 0.3607(3) 0.6209(2) 0.81143(11) 0.0153(5) Uani d . 1
H H39 0.2713 0.6461 0.7859 0.018 Uiso calc R 1
C C40 0.2885(3) 0.5349(2) 0.84685(11) 0.0152(6) Uani d . 1
H H40 0.3771 0.5162 0.8740 0.018 Uiso calc R 1
C C41 0.4956(3) 0.5704(3) 0.78089(11) 0.0175(6) Uani d . 1
H H41 0.5798 0.5418 0.8074 0.021 Uiso calc R 1
C C42 0.4398(4) 0.4716(3) 0.74682(11) 0.0178(6) Uani d . 1
C C43 0.3011(4) 0.5023(3) 0.70591(12) 0.0232(6) Uani d . 1
H H43A 0.3412 0.5572 0.6820 0.035 Uiso calc R 1
H H43B 0.2081 0.5322 0.7235 0.035 Uiso calc R 1
H H43C 0.2660 0.4370 0.6862 0.035 Uiso calc R 1
C C44 0.3826(4) 0.3852(3) 0.78485(12) 0.0206(6) Uani d . 1
H H44A 0.4767 0.3623 0.8085 0.025 Uiso calc R 1
H H44B 0.3426 0.3201 0.7650 0.025 Uiso calc R 1
C C45 0.2451(4) 0.4284(2) 0.81739(12) 0.0198(6) Uani d . 1
H H45A 0.2180 0.3718 0.8429 0.024 Uiso calc R 1
H H45B 0.1459 0.4410 0.7940 0.024 Uiso calc R 1
C C46 0.5878(4) 0.6436(3) 0.74431(13) 0.0255(7) Uani d . 1
H H46A 0.6695 0.6897 0.7641 0.031 Uiso calc R 1
H H46B 0.5110 0.6914 0.7234 0.031 Uiso calc R 1
C C47 0.6719(4) 0.5619(3) 0.70931(13) 0.0250(7) Uani d . 1
H H47A 0.7920 0.5621 0.7176 0.030 Uiso calc R 1
H H47B 0.6508 0.5820 0.6722 0.030 Uiso calc R 1
C C48 0.6003(4) 0.4470(3) 0.71962(12) 0.0205(6) Uani d . 1
H H48 0.6773 0.4097 0.7457 0.025 Uiso calc R 1
C C49 0.5895(4) 0.3761(3) 0.66984(12) 0.0239(7) Uani d . 1
H H49 0.5160 0.4145 0.6432 0.029 Uiso calc R 1
C C50 0.5169(5) 0.2628(3) 0.67837(15) 0.0329(8) Uani d . 1
H H50A 0.5304 0.2174 0.6475 0.049 Uiso calc R 1
H H50B 0.4000 0.2698 0.6842 0.049 Uiso calc R 1
H H50C 0.5739 0.2286 0.7089 0.049 Uiso calc R 1
C C51 0.7592(4) 0.3659(3) 0.64791(13) 0.0287(7) Uani d . 1
H H51A 0.8212 0.4342 0.6555 0.034 Uiso calc R 1
H H51B 0.8197 0.3055 0.6661 0.034 Uiso calc R 1
C C52 0.7534(5) 0.3448(4) 0.58952(15) 0.0406(10) Uani d . 1
H H52A 0.6766 0.3977 0.5720 0.049 Uiso calc R 1
H H52B 0.7084 0.2707 0.5827 0.049 Uiso calc R 1
C C53 0.9195(5) 0.3535(4) 0.56493(15) 0.0391(9) Uani d . 1
H H53 0.8984 0.3381 0.5269 0.047 Uiso calc R 1
C C54 0.9931(6) 0.4687(5) 0.5694(2) 0.0570(13) Uani d . 1
H H54A 1.0390 0.4795 0.6057 0.068 Uiso calc R 1
H H54B 1.0854 0.4732 0.5463 0.068 Uiso calc R 1
C C55 0.8742(9) 0.5623(6) 0.5556(3) 0.0802(19) Uani d . 1
H H55A 0.9302 0.6323 0.5619 0.120 Uiso calc R 1
H H55B 0.7800 0.5575 0.5773 0.120 Uiso calc R 1
H H55C 0.8360 0.5570 0.5187 0.120 Uiso calc R 1
C C56 1.0435(5) 0.2673(4) 0.58622(16) 0.0432(10) Uani d . 1
H H56 1.0662 0.2819 0.6243 0.052 Uiso calc R 1
C C57 0.9728(7) 0.1508(4) 0.58050(19) 0.0544(12) Uani d . 1
H H57A 1.0548 0.0979 0.5941 0.082 Uiso calc R 1
H H57B 0.9442 0.1356 0.5436 0.082 Uiso calc R 1
H H57C 0.8743 0.1450 0.6002 0.082 Uiso calc R 1
C C58 1.2071(6) 0.2763(5) 0.5601(2) 0.0560(13) Uani d . 1
H H58A 1.2544 0.3490 0.5667 0.084 Uiso calc R 1
H H58B 1.1879 0.2652 0.5224 0.084 Uiso calc R 1
H H58C 1.2832 0.2205 0.5744 0.084 Uiso calc R 1

loop_
_atom_site_aniso_label
_atom_site_aniso_U_11
_atom_site_aniso_U_22
_atom_site_aniso_U_33
_atom_site_aniso_U_12
_atom_site_aniso_U_13
_atom_site_aniso_U_23
O1 0.0131(10) 0.0272(12) 0.0290(11) -0.0035(9) 0.0025(8) 0.0003(9)
O2 0.0222(11) 0.0439(15) 0.0234(11) 0.0218(11) 0.0041(9) 0.0031(10)
O3 0.0111(10) 0.0516(16) 0.0254(11) 0.0018(11) 0.0026(8) -0.0117(11)
O4 0.0097(9) 0.0317(13) 0.0318(11) -0.0049(9) 0.0049(8) -0.0071(10)
C1 0.0096(13) 0.0225(16) 0.0292(15) 0.0020(12) 0.0015(11) -0.0021(13)
C2 0.0234(15) 0.0126(14) 0.0305(16) 0.0035(12) 0.0007(12) -0.0002(12)
C3 0.0200(14) 0.0137(14) 0.0225(14) 0.0033(11) -0.0006(11) -0.0019(11)
C4 0.0135(13) 0.0091(13) 0.0283(15) 0.0058(10) -0.0006(11) -0.0015(11)
C5 0.0163(14) 0.0205(16) 0.0309(16) 0.0035(12) -0.0031(12) 0.0014(12)
C6 0.0143(14) 0.0124(13) 0.0328(16) 0.0034(11) 0.0036(11) -0.0045(12)
C7 0.0152(13) 0.0184(15) 0.0326(16) 0.0020(12) 0.0064(11) -0.0045(13)
C8 0.0292(17) 0.0153(15) 0.0245(15) 0.0075(13) 0.0019(12) 0.0018(11)
C9 0.0264(16) 0.0141(14) 0.0236(14) 0.0114(12) 0.0024(11) 0.0014(11)
C10 0.0187(14) 0.0133(14) 0.0212(14) 0.0065(11) -0.0010(11) -0.0013(11)
C11 0.0143(13) 0.0130(13) 0.0253(14) 0.0040(11) 0.0024(11) -0.0048(11)
C12 0.0167(14) 0.0189(15) 0.0234(14) 0.0088(12) 0.0013(11) -0.0026(12)
C13 0.0144(13) 0.0166(15) 0.0269(14) 0.0000(12) 0.0019(11) -0.0017(12)
C14 0.0159(14) 0.0213(16) 0.0329(16) 0.0002(12) -0.0003(12) 0.0035(13)
C15 0.0223(15) 0.0120(14) 0.0368(17) -0.0002(12) 0.0083(13) -0.0036(12)
C16 0.0213(15) 0.0101(14) 0.0381(17) 0.0046(12) 0.0101(13) -0.0023(12)
C17 0.0305(17) 0.0228(17) 0.0289(16) 0.0114(14) 0.0061(13) -0.0008(13)
C18 0.0268(16) 0.0286(18) 0.0288(16) 0.0105(14) 0.0067(13) 0.0002(14)
C19 0.0158(14) 0.0237(16) 0.0295(16) 0.0000(12) 0.0033(12) -0.0033(13)
C20 0.0201(15) 0.0212(16) 0.0340(17) -0.0039(13) 0.0064(12) -0.0009(13)
C21 0.037(2) 0.0208(18) 0.056(2) -0.0044(15) 0.0200(17) -0.0009(16)
C22 0.0230(16) 0.036(2) 0.0348(18) -0.0072(15) 0.0071(13) -0.0037(15)
C23 0.032(2) 0.049(3) 0.041(2) -0.0006(18) 0.0103(16) 0.0056(19)
C24 0.041(2) 0.047(2) 0.0302(18) -0.0129(19) 0.0089(15) -0.0036(17)
C25 0.049(3) 0.052(3) 0.046(2) -0.009(2) 0.0087(19) 0.006(2)
C26 0.104(5) 0.067(4) 0.075(4) 0.018(4) 0.028(4) 0.010(3)
C27 0.031(2) 0.068(3) 0.042(2) 0.004(2) 0.0075(16) 0.015(2)
C28 0.077(4) 0.059(4) 0.078(4) 0.013(3) 0.011(3) -0.007(3)
C29 0.037(3) 0.125(6) 0.067(3) 0.003(3) 0.014(2) 0.041(4)
C30 0.0089(13) 0.0367(19) 0.0254(15) 0.0018(13) 0.0035(11) -0.0044(13)
C31 0.0128(13) 0.0237(16) 0.0310(15) 0.0025(12) 0.0045(11) -0.0070(13)
C32 0.0110(13) 0.0177(15) 0.0256(14) 0.0021(11) 0.0014(10) -0.0009(12)
C33 0.0083(12) 0.0187(14) 0.0216(13) -0.0023(11) 0.0049(10) -0.0007(11)
C34 0.0111(13) 0.0264(16) 0.0293(15) -0.0025(12) 0.0028(11) -0.0038(13)
C35 0.0160(14) 0.0205(16) 0.0270(15) -0.0044(12) 0.0073(11) 0.0012(12)
C36 0.0175(15) 0.0321(19) 0.0279(16) -0.0020(13) 0.0092(12) 0.0006(13)
C37 0.0165(14) 0.0139(14) 0.0297(15) -0.0013(11) 0.0041(11) -0.0021(12)
C38 0.0125(13) 0.0170(15) 0.0264(14) -0.0039(11) 0.0037(11) 0.0011(11)
C39 0.0099(12) 0.0136(13) 0.0230(14) -0.0025(10) 0.0055(10) 0.0013(11)
C40 0.0093(12) 0.0151(14) 0.0214(13) -0.0025(10) 0.0040(10) 0.0010(11)
C41 0.0112(12) 0.0198(15) 0.0221(13) -0.0047(11) 0.0046(10) 0.0007(11)
C42 0.0139(13) 0.0195(15) 0.0206(13) -0.0003(11) 0.0057(10) 0.0013(11)
C43 0.0158(14) 0.0285(17) 0.0253(15) 0.0012(13) 0.0021(11) 0.0004(13)
C44 0.0188(14) 0.0170(15) 0.0266(15) -0.0016(12) 0.0058(11) 0.0024(12)
C45 0.0199(14) 0.0113(14) 0.0291(15) -0.0043(11) 0.0085(12) 0.0006(11)
C46 0.0214(15) 0.0267(18) 0.0295(16) -0.0060(13) 0.0105(12) 0.0010(13)
C47 0.0199(15) 0.0253(17) 0.0311(16) -0.0034(13) 0.0106(12) 0.0017(13)
C48 0.0145(13) 0.0229(16) 0.0246(15) 0.0005(12) 0.0044(11) 0.0013(12)
C49 0.0225(15) 0.0270(17) 0.0229(14) 0.0042(13) 0.0072(12) -0.0017(13)
C50 0.039(2) 0.0231(18) 0.0377(19) -0.0024(15) 0.0105(15) -0.0058(15)
C51 0.0243(16) 0.0340(19) 0.0287(16) 0.0080(14) 0.0087(13) -0.0002(14)
C52 0.0312(19) 0.059(3) 0.0323(19) 0.0000(19) 0.0087(15) 0.0003(18)
C53 0.040(2) 0.048(2) 0.0308(18) 0.0008(19) 0.0120(15) -0.0002(17)
C54 0.048(3) 0.066(3) 0.059(3) 0.000(2) 0.015(2) 0.011(3)
C55 0.086(5) 0.073(4) 0.082(4) 0.003(4) 0.008(3) 0.028(4)
C56 0.045(2) 0.053(3) 0.0323(19) 0.005(2) 0.0090(16) -0.0046(18)
C57 0.064(3) 0.049(3) 0.053(3) -0.005(2) 0.020(2) -0.002(2)
C58 0.040(2) 0.068(3) 0.062(3) 0.011(2) 0.018(2) -0.001(3)

loop_
_atom_type_symbol
_atom_type_description
_atom_type_scat_dispersion_real
_atom_type_scat_dispersion_imag
_atom_type_scat_source
C C 0.0033 0.0000 'International Tables Vol C Tables 4.2.6.8 and 6.1.1.4'
H H 0.0000 0.0000 'International Tables Vol C Tables 4.2.6.8 and 6.1.1.4'
O O 0.0106 0.0000 'International Tables Vol C Tables 4.2.6.8 and 6.1.1.4'

loop_
_geom_angle_atom_site_label_1
_geom_angle_atom_site_label_2
_geom_angle_atom_site_label_3
_geom_angle
C1 O1 H1O 109.5
C9 O2 H2O 109.5
C30 O3 H3O 109.5
C38 O4 H4O 109.5
O1 C1 C7 112.9(2)
O1 C1 C2 107.9(3)
C7 C1 C2 110.1(3)
O1 C1 H1 108.6
C7 C1 H1 108.6
C2 C1 H1 108.6
C3 C2 C1 111.5(3)
C3 C2 H2A 109.3
C1 C2 H2A 109.3
C3 C2 H2B 109.3
C1 C2 H2B 109.3
H2A C2 H2B 108.0
C8 C3 C2 120.4(3)
C8 C3 C4 123.3(3)
C2 C3 C4 116.3(3)
C3 C4 C5 108.1(2)
C3 C4 C6 108.6(2)
C5 C4 C6 109.8(2)
C3 C4 C11 109.4(2)
C5 C4 C11 112.3(2)
C6 C4 C11 108.7(2)
C4 C5 H5A 109.5
C4 C5 H5B 109.5
H5A C5 H5B 109.5
C4 C5 H5C 109.5
H5A C5 H5C 109.5
H5B C5 H5C 109.5
C7 C6 C4 114.2(3)
C7 C6 H6A 108.7
C4 C6 H6A 108.7
C7 C6 H6B 108.7
C4 C6 H6B 108.7
H6A C6 H6B 107.6
C1 C7 C6 111.0(3)
C1 C7 H7A 109.4
C6 C7 H7A 109.4
C1 C7 H7B 109.4
C6 C7 H7B 109.4
H7A C7 H7B 108.0
C3 C8 C9 124.9(3)
C3 C8 H8 117.5
C9 C8 H8 117.5
O2 C9 C8 111.1(2)
O2 C9 C10 111.9(3)
C8 C9 C10 111.6(3)
O2 C9 H9 107.3
C8 C9 H9 107.3
C10 C9 H9 107.3
C12 C10 C11 110.6(2)
C12 C10 C9 110.8(2)
C11 C10 C9 110.1(2)
C12 C10 H10 108.4
C11 C10 H10 108.4
C9 C10 H10 108.4
C10 C11 C16 112.2(2)
C10 C11 C4 112.1(2)
C16 C11 C4 112.7(2)
C10 C11 H11 106.4
C16 C11 H11 106.4
C4 C11 H11 106.4
C10 C12 C13 115.0(2)
C10 C12 C17 117.8(3)
C13 C12 C17 104.6(2)
C10 C12 H12 106.2
C13 C12 H12 106.2
C17 C12 H12 106.2
C12 C13 C15 105.7(2)
C12 C13 C14 112.1(3)
C15 C13 C14 111.1(3)
C12 C13 C19 100.7(2)
C15 C13 C19 116.7(3)
C14 C13 C19 110.0(2)
C13 C14 H14A 109.5
C13 C14 H14B 109.5
H14A C14 H14B 109.5
C13 C14 H14C 109.5
H14A C14 H14C 109.5
H14B C14 H14C 109.5
C16 C15 C13 111.0(3)
C16 C15 H15A 109.4
C13 C15 H15A 109.4
C16 C15 H15B 109.4
C13 C15 H15B 109.4
H15A C15 H15B 108.0
C15 C16 C11 114.5(3)
C15 C16 H16A 108.6
C11 C16 H16A 108.6
C15 C16 H16B 108.6
C11 C16 H16B 108.6
H16A C16 H16B 107.6
C12 C17 C18 103.1(3)
C12 C17 H17A 111.1
C18 C17 H17A 111.1
C12 C17 H17B 111.1
C18 C17 H17B 111.1
H17A C17 H17B 109.1
C17 C18 C19 107.6(3)
C17 C18 H18A 110.2
C19 C18 H18A 110.2
C17 C18 H18B 110.2
C19 C18 H18B 110.2
H18A C18 H18B 108.5
C20 C19 C18 111.8(3)
C20 C19 C13 118.7(3)
C18 C19 C13 103.7(3)
C20 C19 H19 107.4
C18 C19 H19 107.4
C13 C19 H19 107.4
C22 C20 C21 109.8(3)
C22 C20 C19 111.0(3)
C21 C20 C19 112.8(3)
C22 C20 H20 107.7
C21 C20 H20 107.7
C19 C20 H20 107.7
C20 C21 H21A 109.5
C20 C21 H21B 109.5
H21A C21 H21B 109.5
C20 C21 H21C 109.5
H21A C21 H21C 109.5
H21B C21 H21C 109.5
C23 C22 C20 114.9(3)
C23 C22 H22A 108.6
C20 C22 H22A 108.6
C23 C22 H22B 108.6
C20 C22 H22B 108.6
H22A C22 H22B 107.5
C22 C23 C24 116.7(3)
C22 C23 H23A 108.1
C24 C23 H23A 108.1
C22 C23 H23B 108.1
C24 C23 H23B 108.1
H23A C23 H23B 107.3
C27 C24 C25 113.3(3)
C27 C24 C23 112.9(4)
C25 C24 C23 110.5(4)
C27 C24 H24 106.6
C25 C24 H24 106.6
C23 C24 H24 106.6
C26 C25 C24 114.3(4)
C26 C25 H25A 108.7
C24 C25 H25A 108.7
C26 C25 H25B 108.7
C24 C25 H25B 108.7
H25A C25 H25B 107.6
C25 C26 H26A 109.5
C25 C26 H26B 109.5
H26A C26 H26B 109.5
C25 C26 H26C 109.5
H26A C26 H26C 109.5
H26B C26 H26C 109.5
C28 C27 C24 113.8(4)
C28 C27 C29 111.1(5)
C24 C27 C29 110.8(5)
C28 C27 H27 106.9
C24 C27 H27 106.9
C29 C27 H27 106.9
C27 C28 H28A 109.5
C27 C28 H28B 109.5
H28A C28 H28B 109.5
C27 C28 H28C 109.5
H28A C28 H28C 109.5
H28B C28 H28C 109.5
C27 C29 H29A 109.5
C27 C29 H29B 109.5
H29A C29 H29B 109.5
C27 C29 H29C 109.5
H29A C29 H29C 109.5
H29B C29 H29C 109.5
O3 C30 C36 113.9(3)
O3 C30 C31 111.4(3)
C36 C30 C31 110.6(3)
O3 C30 H30 106.8
C36 C30 H30 106.8
C31 C30 H30 106.8
C32 C31 C30 111.7(3)
C32 C31 H31A 109.3
C30 C31 H31A 109.3
C32 C31 H31B 109.3
C30 C31 H31B 109.3
H31A C31 H31B 107.9
C37 C32 C31 119.8(3)
C37 C32 C33 123.7(3)
C31 C32 C33 116.5(3)
C32 C33 C34 107.9(2)
C32 C33 C35 108.1(2)
C34 C33 C35 109.5(2)
C32 C33 C40 111.2(2)
C34 C33 C40 111.3(2)
C35 C33 C40 108.8(2)
C33 C34 H34A 109.5
C33 C34 H34B 109.5
H34A C34 H34B 109.5
C33 C34 H34C 109.5
H34A C34 H34C 109.5
H34B C34 H34C 109.5
C36 C35 C33 114.2(3)
C36 C35 H35A 108.7
C33 C35 H35A 108.7
C36 C35 H35B 108.7
C33 C35 H35B 108.7
H35A C35 H35B 107.6
C30 C36 C35 110.2(3)
C30 C36 H36A 109.6
C35 C36 H36A 109.6
C30 C36 H36B 109.6
C35 C36 H36B 109.6
H36A C36 H36B 108.1
C32 C37 C38 124.1(3)
C32 C37 H37 117.9
C38 C37 H37 117.9
O4 C38 C37 106.1(2)
O4 C38 C39 111.6(2)
C37 C38 C39 112.0(2)
O4 C38 H38 109.0
C37 C38 H38 109.0
C39 C38 H38 109.0
C38 C39 C41 111.2(2)
C38 C39 C40 111.2(2)
C41 C39 C40 110.2(2)
C38 C39 H39 108.0
C41 C39 H39 108.0
C40 C39 H39 108.0
C39 C40 C45 112.0(2)
C39 C40 C33 111.8(2)
C45 C40 C33 113.1(2)
C39 C40 H40 106.5
C45 C40 H40 106.5
C33 C40 H40 106.5
C39 C41 C46 118.6(3)
C39 C41 C42 114.4(2)
C46 C41 C42 104.4(2)
C39 C41 H41 106.2
C46 C41 H41 106.2
C42 C41 H41 106.2
C44 C42 C43 111.2(2)
C44 C42 C41 105.6(2)
C43 C42 C41 112.0(3)
C44 C42 C48 116.9(3)
C43 C42 C48 110.2(2)
C41 C42 C48 100.4(2)
C42 C43 H43A 109.5
C42 C43 H43B 109.5
H43A C43 H43B 109.5
C42 C43 H43C 109.5
H43A C43 H43C 109.5
H43B C43 H43C 109.5
C42 C44 C45 111.9(3)
C42 C44 H44A 109.2
C45 C44 H44A 109.2
C42 C44 H44B 109.2
C45 C44 H44B 109.2
H44A C44 H44B 107.9
C44 C45 C40 114.0(2)
C44 C45 H45A 108.8
C40 C45 H45A 108.8
C44 C45 H45B 108.8
C40 C45 H45B 108.8
H45A C45 H45B 107.7
C41 C46 C47 103.5(3)
C41 C46 H46A 111.1
C47 C46 H46A 111.1
C41 C46 H46B 111.1
C47 C46 H46B 111.1
H46A C46 H46B 109.0
C46 C47 C48 107.6(2)
C46 C47 H47A 110.2
C48 C47 H47A 110.2
C46 C47 H47B 110.2
C48 C47 H47B 110.2
H47A C47 H47B 108.5
C49 C48 C47 111.7(3)
C49 C48 C42 118.5(3)
C47 C48 C42 103.8(3)
C49 C48 H48 107.4
C47 C48 H48 107.4
C42 C48 H48 107.4
C50 C49 C51 110.3(3)
C50 C49 C48 113.1(3)
C51 C49 C48 110.2(3)
C50 C49 H49 107.7
C51 C49 H49 107.7
C48 C49 H49 107.7
C49 C50 H50A 109.5
C49 C50 H50B 109.5
H50A C50 H50B 109.5
C49 C50 H50C 109.5
H50A C50 H50C 109.5
H50B C50 H50C 109.5
C52 C51 C49 113.8(3)
C52 C51 H51A 108.8
C49 C51 H51A 108.8
C52 C51 H51B 108.8
C49 C51 H51B 108.8
H51A C51 H51B 107.7
C51 C52 C53 114.9(3)
C51 C52 H52A 108.5
C53 C52 H52A 108.5
C51 C52 H52B 108.5
C53 C52 H52B 108.5
H52A C52 H52B 107.5
C54 C53 C52 112.6(4)
C54 C53 C56 110.9(4)
C52 C53 C56 112.7(4)
C54 C53 H53 106.7
C52 C53 H53 106.7
C56 C53 H53 106.7
C55 C54 C53 115.5(5)
C55 C54 H54A 108.4
C53 C54 H54A 108.4
C55 C54 H54B 108.4
C53 C54 H54B 108.4
H54A C54 H54B 107.5
C54 C55 H55A 109.5
C54 C55 H55B 109.5
H55A C55 H55B 109.5
C54 C55 H55C 109.5
H55A C55 H55C 109.5
H55B C55 H55C 109.5
C58 C56 C53 111.5(4)
C58 C56 C57 110.8(4)
C53 C56 C57 111.4(4)
C58 C56 H56 107.6
C53 C56 H56 107.6
C57 C56 H56 107.6
C56 C57 H57A 109.5
C56 C57 H57B 109.5
H57A C57 H57B 109.5
C56 C57 H57C 109.5
H57A C57 H57C 109.5
H57B C57 H57C 109.5
C56 C58 H58A 109.5
C56 C58 H58B 109.5
H58A C58 H58B 109.5
C56 C58 H58C 109.5
H58A C58 H58C 109.5
H58B C58 H58C 109.5

loop_
_geom_bond_atom_site_label_1
_geom_bond_atom_site_label_2
_geom_bond_distance
O1 C1 1.436(4)
O1 H1O 0.8400
O2 C9 1.433(4)
O2 H2O 0.8400
O3 C30 1.421(4)
O3 H3O 0.8400
O4 C38 1.460(4)
O4 H4O 0.8400
C1 C7 1.507(5)
C1 C2 1.523(4)
C1 H1 1.0000
C2 C3 1.511(4)
C2 H2A 0.9900
C2 H2B 0.9900
C3 C8 1.340(4)
C3 C4 1.531(4)
C4 C5 1.545(4)
C4 C6 1.552(4)
C4 C11 1.558(4)
C5 H5A 0.9800
C5 H5B 0.9800
C5 H5C 0.9800
C6 C7 1.531(4)
C6 H6A 0.9900
C6 H6B 0.9900
C7 H7A 0.9900
C7 H7B 0.9900
C8 C9 1.499(5)
C8 H8 0.9500
C9 C10 1.531(4)
C9 H9 1.0000
C10 C12 1.517(4)
C10 C11 1.531(4)
C10 H10 1.0000
C11 C16 1.542(4)
C11 H11 1.0000
C12 C13 1.531(4)
C12 C17 1.531(4)
C12 H12 1.0000
C13 C15 1.540(4)
C13 C14 1.543(4)
C13 C19 1.564(4)
C14 H14A 0.9800
C14 H14B 0.9800
C14 H14C 0.9800
C15 C16 1.531(4)
C15 H15A 0.9900
C15 H15B 0.9900
C16 H16A 0.9900
C16 H16B 0.9900
C17 C18 1.544(5)
C17 H17A 0.9900
C17 H17B 0.9900
C18 C19 1.553(5)
C18 H18A 0.9900
C18 H18B 0.9900
C19 C20 1.538(5)
C19 H19 1.0000
C20 C22 1.536(5)
C20 C21 1.538(5)
C20 H20 1.0000
C21 H21A 0.9800
C21 H21B 0.9800
C21 H21C 0.9800
C22 C23 1.521(5)
C22 H22A 0.9900
C22 H22B 0.9900
C23 C24 1.540(6)
C23 H23A 0.9900
C23 H23B 0.9900
C24 C27 1.527(7)
C24 C25 1.531(6)
C24 H24 1.0000
C25 C26 1.481(9)
C25 H25A 0.9900
C25 H25B 0.9900
C26 H26A 0.9800
C26 H26B 0.9800
C26 H26C 0.9800
C27 C28 1.492(8)
C27 C29 1.535(6)
C27 H27 1.0000
C28 H28A 0.9800
C28 H28B 0.9800
C28 H28C 0.9800
C29 H29A 0.9800
C29 H29B 0.9800
C29 H29C 0.9800
C30 C36 1.515(5)
C30 C31 1.522(5)
C30 H30 1.0000
C31 C32 1.513(4)
C31 H31A 0.9900
C31 H31B 0.9900
C32 C37 1.334(4)
C32 C33 1.526(4)
C33 C34 1.548(4)
C33 C35 1.550(4)
C33 C40 1.559(4)
C34 H34A 0.9800
C34 H34B 0.9800
C34 H34C 0.9800
C35 C36 1.529(4)
C35 H35A 0.9900
C35 H35B 0.9900
C36 H36A 0.9900
C36 H36B 0.9900
C37 C38 1.491(4)
C37 H37 0.9500
C38 C39 1.522(4)
C38 H38 1.0000
C39 C41 1.524(4)
C39 C40 1.533(4)
C39 H39 1.0000
C40 C45 1.537(4)
C40 H40 1.0000
C41 C46 1.531(4)
C41 C42 1.544(4)
C41 H41 1.0000
C42 C44 1.533(4)
C42 C43 1.542(4)
C42 C48 1.554(4)
C43 H43A 0.9800
C43 H43B 0.9800
C43 H43C 0.9800
C44 C45 1.536(4)
C44 H44A 0.9900
C44 H44B 0.9900
C45 H45A 0.9900
C45 H45B 0.9900
C46 C47 1.537(5)
C46 H46A 0.9900
C46 H46B 0.9900
C47 C48 1.552(5)
C47 H47A 0.9900
C47 H47B 0.9900
C48 C49 1.543(4)
C48 H48 1.0000
C49 C50 1.529(5)
C49 C51 1.534(4)
C49 H49 1.0000
C50 H50A 0.9800
C50 H50B 0.9800
C50 H50C 0.9800
C51 C52 1.520(5)
C51 H51A 0.9900
C51 H51B 0.9900
C52 C53 1.536(5)
C52 H52A 0.9900
C52 H52B 0.9900
C53 C54 1.535(7)
C53 C56 1.538(6)
C53 H53 1.0000
C54 C55 1.529(9)
C54 H54A 0.9900
C54 H54B 0.9900
C55 H55A 0.9800
C55 H55B 0.9800
C55 H55C 0.9800
C56 C58 1.537(6)
C56 C57 1.542(7)
C56 H56 1.0000
C57 H57A 0.9800
C57 H57B 0.9800
C57 H57C 0.9800
C58 H58A 0.9800
C58 H58B 0.9800
C58 H58C 0.9800

loop_
_geom_hbond_atom_site_label_D
_geom_hbond_atom_site_label_H
_geom_hbond_atom_site_label_A
_geom_hbond_site_symmetry_A
_geom_hbond_distance_DH
_geom_hbond_distance_HA
_geom_hbond_distance_DA
_geom_hbond_angle_DHA
_geom_hbond_publ_flag
O1 H1O O4 . 0.84 1.92 2.762(3) 178 yes
O2 H2O O3 . 0.84 1.87 2.686(3) 165 yes
O3 H3O O1 1_455 0.84 1.86 2.694(3) 170 yes

loop_
_geom_torsion_atom_site_label_1
_geom_torsion_atom_site_label_2
_geom_torsion_atom_site_label_3
_geom_torsion_atom_site_label_4
_geom_torsion
O1 C1 C2 C3 -179.6(2)
C7 C1 C2 C3 -56.0(3)
C1 C2 C3 C8 -127.2(3)
C1 C2 C3 C4 52.8(3)
C8 C3 C4 C5 -108.6(3)
C2 C3 C4 C5 71.4(3)
C8 C3 C4 C6 132.3(3)
C2 C3 C4 C6 -47.6(3)
C8 C3 C4 C11 13.9(4)
C2 C3 C4 C11 -166.0(2)
C3 C4 C6 C7 48.7(3)
C5 C4 C6 C7 -69.2(3)
C11 C4 C6 C7 167.6(2)
O1 C1 C7 C6 178.6(2)
C2 C1 C7 C6 57.9(3)
C4 C6 C7 C1 -56.2(3)
C2 C3 C8 C9 -178.1(3)
C4 C3 C8 C9 2.0(5)
C3 C8 C9 O2 -111.9(3)
C3 C8 C9 C10 13.7(4)
O2 C9 C10 C12 -42.1(3)
C8 C9 C10 C12 -167.3(3)
O2 C9 C10 C11 80.6(3)
C8 C9 C10 C11 -44.6(3)
C12 C10 C11 C16 -46.3(3)
C9 C10 C11 C16 -169.1(3)
C12 C10 C11 C4 -174.3(2)
C9 C10 C11 C4 62.9(3)
C3 C4 C11 C10 -45.6(3)
C5 C4 C11 C10 74.3(3)
C6 C4 C11 C10 -164.0(2)
C3 C4 C11 C16 -173.3(2)
C5 C4 C11 C16 -53.4(3)
C6 C4 C11 C16 68.3(3)
C11 C10 C12 C13 56.7(3)
C9 C10 C12 C13 179.1(2)
C11 C10 C12 C17 -179.2(3)
C9 C10 C12 C17 -56.9(3)
C10 C12 C13 C15 -61.8(3)
C17 C12 C13 C15 167.4(3)
C10 C12 C13 C14 59.3(3)
C17 C12 C13 C14 -71.4(3)
C10 C12 C13 C19 176.3(2)
C17 C12 C13 C19 45.6(3)
C12 C13 C15 C16 58.3(3)
C14 C13 C15 C16 -63.5(3)
C19 C13 C15 C16 169.3(3)
C13 C15 C16 C11 -54.6(4)
C10 C11 C16 C15 47.4(4)
C4 C11 C16 C15 175.1(3)
C10 C12 C17 C18 -165.3(3)
C13 C12 C17 C18 -36.2(3)
C12 C17 C18 C19 12.4(3)
C17 C18 C19 C20 144.2(3)
C17 C18 C19 C13 15.1(3)
C12 C13 C19 C20 -161.2(3)
C15 C13 C19 C20 85.0(4)
C14 C13 C19 C20 -42.7(4)
C12 C13 C19 C18 -36.5(3)
C15 C13 C19 C18 -150.3(3)
C14 C13 C19 C18 82.0(3)
C18 C19 C20 C22 59.9(4)
C13 C19 C20 C22 -179.5(3)
C18 C19 C20 C21 -176.4(3)
C13 C19 C20 C21 -55.7(4)
C21 C20 C22 C23 70.0(4)
C19 C20 C22 C23 -164.7(3)
C20 C22 C23 C24 -173.5(3)
C22 C23 C24 C27 -58.9(5)
C22 C23 C24 C25 173.2(4)
C27 C24 C25 C26 162.0(5)
C23 C24 C25 C26 -70.2(6)
C25 C24 C27 C28 63.1(5)
C23 C24 C27 C28 -63.4(5)
C25 C24 C27 C29 -62.9(5)
C23 C24 C27 C29 170.6(4)
O3 C30 C31 C32 177.6(2)
C36 C30 C31 C32 -54.6(3)
C30 C31 C32 C37 -125.8(3)
C30 C31 C32 C33 52.0(3)
C37 C32 C33 C34 -112.4(3)
C31 C32 C33 C34 70.0(3)
C37 C32 C33 C35 129.4(3)
C31 C32 C33 C35 -48.3(3)
C37 C32 C33 C40 10.0(4)
C31 C32 C33 C40 -167.7(2)
C32 C33 C35 C36 50.8(3)
C34 C33 C35 C36 -66.4(3)
C40 C33 C35 C36 171.7(2)
O3 C30 C36 C35 -176.2(3)
C31 C30 C36 C35 57.4(3)
C33 C35 C36 C30 -57.4(3)
C31 C32 C37 C38 179.3(3)
C33 C32 C37 C38 1.7(5)
C32 C37 C38 O4 -105.2(3)
C32 C37 C38 C39 16.8(4)
O4 C38 C39 C41 -51.0(3)
C37 C38 C39 C41 -169.8(2)
O4 C38 C39 C40 72.2(3)
C37 C38 C39 C40 -46.5(3)
C38 C39 C40 C45 -172.5(2)
C41 C39 C40 C45 -48.6(3)
C38 C39 C40 C33 59.4(3)
C41 C39 C40 C33 -176.7(2)
C32 C33 C40 C39 -39.8(3)
C34 C33 C40 C39 80.6(3)
C35 C33 C40 C39 -158.7(2)
C32 C33 C40 C45 -167.3(2)
C34 C33 C40 C45 -47.0(3)
C35 C33 C40 C45 73.8(3)
C38 C39 C41 C46 -54.3(3)
C40 C39 C41 C46 -178.1(3)
C38 C39 C41 C42 -178.2(2)
C40 C39 C41 C42 58.0(3)
C39 C41 C42 C44 -61.4(3)
C46 C41 C42 C44 167.4(2)
C39 C41 C42 C43 59.7(3)
C46 C41 C42 C43 -71.5(3)
C39 C41 C42 C48 176.6(2)
C46 C41 C42 C48 45.4(3)
C43 C42 C44 C45 -64.1(3)
C41 C42 C44 C45 57.6(3)
C48 C42 C44 C45 168.2(3)
C42 C44 C45 C40 -54.5(3)
C39 C40 C45 C44 48.5(3)
C33 C40 C45 C44 176.0(2)
C39 C41 C46 C47 -163.5(3)
C42 C41 C46 C47 -34.9(3)
C41 C46 C47 C48 10.5(3)
C46 C47 C48 C49 146.1(3)
C46 C47 C48 C42 17.3(3)
C44 C42 C48 C49 84.2(3)
C43 C42 C48 C49 -44.0(4)
C41 C42 C48 C49 -162.2(3)
C44 C42 C48 C47 -151.3(3)
C43 C42 C48 C47 80.5(3)
C41 C42 C48 C47 -37.7(3)
C47 C48 C49 C50 -179.1(3)
C42 C48 C49 C50 -58.5(4)
C47 C48 C49 C51 56.9(3)
C42 C48 C49 C51 177.5(3)
C50 C49 C51 C52 80.5(4)
C48 C49 C51 C52 -153.8(3)
C49 C51 C52 C53 170.2(4)
C51 C52 C53 C54 -63.0(5)
C51 C52 C53 C56 63.3(5)
C52 C53 C54 C55 -45.6(6)
C56 C53 C54 C55 -172.9(4)
C54 C53 C56 C58 -54.0(5)
C52 C53 C56 C58 178.7(4)
C54 C53 C56 C57 -178.4(4)
C52 C53 C56 C57 54.3(5)

loop_
_cod_related_entry_id
_cod_related_entry_database
_cod_related_entry_code
1 ChemSpider 142117
